data_1507582
loop_
_publ_author_name
'Yeh, Ming-Chang P'
'Fang, Cheng-Wei'
'Lin, Hsin-Hui'

_publ_section_title
;
 Facile Synthesis of Azaspirocycles via Iron Trichloride-Promoted
 Cyclization/Chlorination of Cyclic 8-Aryl-5-aza-5-tosyl-2-en-7-yn-1-ols.
;
_journal_issue 7
_journal_name_full 'Organic letters'
_journal_page_first 1830
_journal_page_last 1833
_journal_paper_doi 10.1021/ol300434m
_journal_volume 14
_journal_year 2012
_chemical_formula_moiety 'C23 H26 Cl1'
_chemical_formula_sum 'C23 H23 Cl N0 O0 S0'
_chemical_formula_weight 334.86
_chemical_name_systematic
;
 ?
;
_space_group_IT_number 14
_symmetry_cell_setting monoclinic
_symmetry_space_group_name_Hall '-P 2ybc'
_symmetry_space_group_name_H-M 'P 1 21/c 1'
_atom_sites_solution_hydrogens geom
_atom_sites_solution_primary direct
_atom_sites_solution_secondary difmap
_audit_creation_method SHELXL-97
_cell_angle_alpha 90.00
_cell_angle_beta 92.670(4)
_cell_angle_gamma 90.00
_cell_formula_units_Z 4
_cell_length_a 6.4877(12)
_cell_length_b 7.8187(14)
_cell_length_c 36.654(7)
_cell_measurement_reflns_used 0
_cell_measurement_temperature 200(2)
_cell_measurement_theta_max 0
_cell_measurement_theta_min 0
_cell_volume 1857.3(6)
_computing_molecular_graphics 'Ortep-3 for Windows (Farrugia, 1997)'
_computing_publication_material 'WinGX publication routines (Farrugia, 1999)'
_computing_structure_refinement 'SHELXL-97 (Sheldrick, 1997)'
_computing_structure_solution 'SHELXS-86 (Sheldrick, 1986)'
_diffrn_ambient_temperature 200(2)
_diffrn_measured_fraction_theta_full 0.962
_diffrn_measured_fraction_theta_max 0.962
_diffrn_radiation_monochromator graphite
_diffrn_radiation_source 'fine-focus sealed tube'
_diffrn_radiation_type MoK\a
_diffrn_radiation_wavelength 0.71073
_diffrn_reflns_av_R_equivalents 0.0339
_diffrn_reflns_av_sigmaI/netI 0.0477
_diffrn_reflns_limit_h_max 7
_diffrn_reflns_limit_h_min -5
_diffrn_reflns_limit_k_max 5
_diffrn_reflns_limit_k_min -9
_diffrn_reflns_limit_l_max 40
_diffrn_reflns_limit_l_min -43
_diffrn_reflns_number 7574
_diffrn_reflns_theta_full 24.94
_diffrn_reflns_theta_max 24.94
_diffrn_reflns_theta_min 2.22
_exptl_absorpt_coefficient_mu 0.206
_exptl_absorpt_correction_T_max 0.9717
_exptl_absorpt_correction_T_min 0.8658
_exptl_absorpt_correction_type none
_exptl_crystal_colour colorless
_exptl_crystal_density_diffrn 1.198
_exptl_crystal_density_method 'not measured'
_exptl_crystal_description prism
_exptl_crystal_F_000 712
_exptl_crystal_size_max 0.72
_exptl_crystal_size_mid 0.60
_exptl_crystal_size_min 0.14
_refine_diff_density_max 0.333
_refine_diff_density_min -0.258
_refine_diff_density_rms 0.047
_refine_ls_extinction_method none
_refine_ls_goodness_of_fit_ref 1.042
_refine_ls_hydrogen_treatment mixed
_refine_ls_matrix_type full
_refine_ls_number_parameters 213
_refine_ls_number_reflns 3118
_refine_ls_number_restraints 1
_refine_ls_restrained_S_all 1.042
_refine_ls_R_factor_all 0.1025
_refine_ls_R_factor_gt 0.0707
_refine_ls_shift/su_max 0.001
_refine_ls_shift/su_mean 0.000
_refine_ls_structure_factor_coef Fsqd
_refine_ls_weighting_details 'calc w=1/[\s^2^(Fo^2^)+(0.0774P)^2^+1.7905P] where P=(Fo^2^+2Fc^2^)/3'
_refine_ls_weighting_scheme calc
_refine_ls_wR_factor_gt 0.1715
_refine_ls_wR_factor_ref 0.1920
_reflns_number_gt 2161
_reflns_number_total 3118
_reflns_threshold_expression >2sigma(I)
_cod_data_source_file ol300434m_si_005.cif
_cod_data_source_block a11175
_cod_database_code 1507582

loop_
_symmetry_equiv_pos_as_xyz
'x, y, z'
'-x, y+1/2, -z+1/2'
'-x, -y, -z'
'x, -y-1/2, z-1/2'

loop_
_atom_site_label
_atom_site_type_symbol
_atom_site_fract_x
_atom_site_fract_y
_atom_site_fract_z
_atom_site_U_iso_or_equiv
_atom_site_adp_type
_atom_site_occupancy
_atom_site_symmetry_multiplicity
_atom_site_calc_flag
_atom_site_refinement_flags
_atom_site_disorder_assembly
_atom_site_disorder_group
C1 C -0.2300(5) 0.0201(4) 0.59958(9) 0.0460(8) Uani 1 1 d . . .
C2 C -0.1138(5) 0.0324(4) 0.63539(8) 0.0417(7) Uani 1 1 d . . .
C3 C -0.1878(7) 0.1192(6) 0.66420(10) 0.0809(14) Uani 1 1 d . . .
H3 H -0.3173 0.1755 0.6613 0.097 Uiso 1 1 calc R . .
C4 C -0.0797(6) 0.1273(6) 0.69737(10) 0.0790(14) Uani 1 1 d . . .
H4 H -0.1361 0.1914 0.7165 0.095 Uiso 1 1 calc R . .
C5 C 0.1053(5) 0.0469(4) 0.70389(8) 0.0409(7) Uani 1 1 d . . .
C6 C 0.1797(6) -0.0396(7) 0.67472(10) 0.0786(14) Uani 1 1 d . . .
H6 H 0.3094 -0.0957 0.6776 0.094 Uiso 1 1 calc R . .
C7 C 0.0723(6) -0.0475(6) 0.64146(10) 0.0762(14) Uani 1 1 d . . .
H7 H 0.1292 -0.1103 0.6221 0.091 Uiso 1 1 calc R . .
C8 C 0.2188(5) 0.0514(4) 0.74022(8) 0.0438(8) Uani 1 1 d . . .
C9 C 0.1375(6) 0.1348(5) 0.76963(9) 0.0642(11) Uani 1 1 d . . .
H9 H 0.0079 0.1908 0.7665 0.077 Uiso 1 1 calc R . .
C10 C 0.2415(7) 0.1380(6) 0.80350(10) 0.0744(12) Uani 1 1 d . . .
H10 H 0.1833 0.1971 0.8232 0.089 Uiso 1 1 calc R . .
C11 C 0.4260(6) 0.0573(5) 0.80886(10) 0.0651(11) Uani 1 1 d . . .
H11 H 0.4969 0.0606 0.8321 0.078 Uiso 1 1 calc R . .
C12 C 0.5090(6) -0.0287(5) 0.78054(11) 0.0687(11) Uani 1 1 d . . .
H12 H 0.6368 -0.0870 0.7841 0.082 Uiso 1 1 calc R . .
C13 C 0.4062(6) -0.0303(5) 0.74669(10) 0.0620(10) Uani 1 1 d . . .
H13 H 0.4661 -0.0896 0.7272 0.074 Uiso 1 1 calc R . .
C14 C -0.2128(6) 0.1123(5) 0.56972(9) 0.0574(10) Uani 1 1 d . A .
C15 C -0.3356(7) 0.0815(6) 0.53415(10) 0.0803(14) Uani 1 1 d . . .
H15A H -0.4816 0.1154 0.5364 0.096 Uiso 1 1 d R A .
H15B H -0.3305 -0.0405 0.5271 0.096 Uiso 1 1 d R . .
C16 C -0.2296(13) 0.1949(11) 0.5060(2) 0.067(3) Uiso 0.579(16) 1 d P A 1
H16A H -0.2178 0.1320 0.4827 0.080 Uiso 0.579(16) 1 calc PR A 1
H16B H -0.3117 0.2998 0.5011 0.080 Uiso 0.579(16) 1 calc PR A 1
C17 C -0.0208(11) 0.2405(10) 0.52161(19) 0.0729(19) Uiso 0.58 1 d P A 1
H17A H 0.0298 0.3483 0.5110 0.088 Uiso 0.58 1 calc PR A 1
H17B H 0.0802 0.1482 0.5177 0.088 Uiso 0.58 1 calc PR A 1
C16' C -0.3294(19) 0.2654(14) 0.5133(3) 0.065(4) Uiso 0.421(16) 1 d P A 2
H16C H -0.2417 0.2570 0.4919 0.078 Uiso 0.421(16) 1 calc PR A 2
H16D H -0.4703 0.2984 0.5044 0.078 Uiso 0.421(16) 1 calc PR A 2
C17' C -0.2402(18) 0.4023(15) 0.5404(3) 0.087(3) Uiso 0.42 1 d P A 2
H17C H -0.3468 0.4509 0.5559 0.104 Uiso 0.42 1 calc PR A 2
H17D H -0.1679 0.4955 0.5279 0.104 Uiso 0.42 1 calc PR A 2
C18 C -0.0652(8) 0.2631(7) 0.56552(10) 0.0846(16) Uani 1 1 d . . .
C19 C -0.1309(10) 0.4136(9) 0.57631(18) 0.0593(16) Uiso 0.60 1 d P A 5
H19A H -0.1894 0.3995 0.6006 0.071 Uiso 0.60 1 calc PR A 5
H19B H -0.2444 0.4508 0.5591 0.071 Uiso 0.60 1 calc PR A 5
C20 C 0.0309(11) 0.5563(10) 0.57898(19) 0.0738(19) Uiso 0.60 1 d P A 5
H20A H 0.0941 0.5715 0.5551 0.089 Uiso 0.60 1 calc PR A 5
H20B H -0.0348 0.6655 0.5856 0.089 Uiso 0.60 1 calc PR A 5
C21 C 0.1960(12) 0.5072(10) 0.60806(19) 0.0675(18) Uiso 0.60 1 d P A 5
H21A H 0.3128 0.5883 0.6071 0.081 Uiso 0.60 1 calc PR A 5
H21B H 0.1379 0.5167 0.6325 0.081 Uiso 0.60 1 calc PR A 5
C22 C 0.2732(11) 0.3300(10) 0.60294(19) 0.0693(19) Uiso 0.60 1 d PD A 5
H22 H 0.4021 0.2979 0.6143 0.083 Uiso 0.60 1 calc PR A 5
C23 C 0.1670(10) 0.2156(9) 0.58295(17) 0.0608(16) Uiso 0.60 1 d PD A 5
H23 H 0.2248 0.1062 0.5787 0.073 Uiso 0.60 1 calc PR A 5
C19' C -0.0843(14) 0.3936(12) 0.6044(2) 0.059(2) Uiso 0.40 1 d PD A 6
H19' H -0.2135 0.4220 0.6140 0.071 Uiso 0.40 1 calc PR A 6
C20' C 0.0936(15) 0.4498(15) 0.6196(3) 0.076(3) Uiso 0.40 1 d PD A 6
H20' H 0.0957 0.4993 0.6433 0.091 Uiso 0.40 1 calc PR A 6
C21' C 0.2900(17) 0.4365(18) 0.6000(3) 0.069(3) Uiso 0.40 1 d P A 6
H21C H 0.3755 0.3440 0.6113 0.083 Uiso 0.40 1 calc PR A 6
H21D H 0.3676 0.5450 0.6032 0.083 Uiso 0.40 1 calc PR A 6
C22' C 0.256(2) 0.4008(17) 0.5601(3) 0.093(4) Uiso 0.40 1 d P A 6
H22A H 0.3893 0.3720 0.5494 0.112 Uiso 0.40 1 calc PR A 6
H22B H 0.1992 0.5035 0.5475 0.112 Uiso 0.40 1 calc PR A 6
C23' C 0.1058(17) 0.2511(14) 0.5548(3) 0.070(3) Uiso 0.40 1 d P A 6
H23A H 0.0929 0.2259 0.5284 0.084 Uiso 0.40 1 calc PR A 6
H23B H 0.1708 0.1499 0.5668 0.084 Uiso 0.40 1 calc PR A 6
Cl1 Cl -0.41299(15) -0.14786(13) 0.59830(3) 0.0657(4) Uani 1 1 d . . .

loop_
_atom_site_aniso_label
_atom_site_aniso_U_11
_atom_site_aniso_U_22
_atom_site_aniso_U_33
_atom_site_aniso_U_23
_atom_site_aniso_U_13
_atom_site_aniso_U_12
C1 0.0436(18) 0.0461(19) 0.0485(19) -0.0027(15) 0.0037(14) -0.0130(15)
C2 0.0450(18) 0.0407(18) 0.0395(17) 0.0021(14) 0.0039(14) -0.0080(15)
C3 0.077(3) 0.104(3) 0.060(2) -0.027(2) -0.019(2) 0.053(3)
C4 0.079(3) 0.105(3) 0.051(2) -0.029(2) -0.014(2) 0.050(3)
C5 0.0441(18) 0.0352(17) 0.0436(18) 0.0014(13) 0.0045(14) -0.0022(14)
C6 0.049(2) 0.125(4) 0.061(2) -0.031(2) -0.0042(18) 0.030(2)
C7 0.051(2) 0.125(4) 0.053(2) -0.036(2) 0.0000(18) 0.022(2)
C8 0.0497(19) 0.0367(18) 0.0449(18) 0.0011(14) 0.0007(15) -0.0042(15)
C9 0.071(3) 0.071(3) 0.050(2) -0.0052(19) -0.0065(18) 0.020(2)
C10 0.091(3) 0.083(3) 0.049(2) -0.013(2) -0.009(2) 0.017(3)
C11 0.082(3) 0.056(2) 0.055(2) 0.0045(19) -0.022(2) -0.005(2)
C12 0.063(2) 0.069(3) 0.072(3) 0.001(2) -0.019(2) 0.013(2)
C13 0.058(2) 0.066(3) 0.062(2) -0.0061(19) -0.0040(18) 0.012(2)
C14 0.064(2) 0.065(2) 0.0430(19) 0.0011(17) -0.0061(16) -0.0265(19)
C15 0.090(3) 0.098(3) 0.051(2) 0.009(2) -0.016(2) -0.045(3)
C18 0.104(4) 0.097(4) 0.049(2) 0.023(2) -0.025(2) -0.054(3)
Cl1 0.0586(6) 0.0664(7) 0.0716(7) 0.0025(5) -0.0024(4) -0.0264(5)

loop_
_atom_type_symbol
_atom_type_description
_atom_type_scat_dispersion_real
_atom_type_scat_dispersion_imag
_atom_type_scat_source
C C 0.0033 0.0016 'International Tables Vol C Tables 4.2.6.8 and 6.1.1.4'
H H 0.0000 0.0000 'International Tables Vol C Tables 4.2.6.8 and 6.1.1.4'
N N 0.0061 0.0033 'International Tables Vol C Tables 4.2.6.8 and 6.1.1.4'
O O 0.0106 0.0060 'International Tables Vol C Tables 4.2.6.8 and 6.1.1.4'
S S 0.1246 0.1234 'International Tables Vol C Tables 4.2.6.8 and 6.1.1.4'
Cl Cl 0.1484 0.1585 'International Tables Vol C Tables 4.2.6.8 and 6.1.1.4'

loop_
_geom_angle_atom_site_label_1
_geom_angle_atom_site_label_2
_geom_angle_atom_site_label_3
_geom_angle
C14 C1 C2 129.6(3)
C14 C1 Cl1 117.8(3)
C2 C1 Cl1 112.6(2)
C3 C2 C7 116.2(3)
C3 C2 C1 122.3(3)
C7 C2 C1 121.4(3)
C2 C3 C4 121.6(3)
C2 C3 H3 119.2
C4 C3 H3 119.2
C5 C4 C3 122.7(3)
C5 C4 H4 118.6
C3 C4 H4 118.6
C4 C5 C6 115.4(3)
C4 C5 C8 122.6(3)
C6 C5 C8 122.0(3)
C5 C6 C7 122.0(3)
C5 C6 H6 119.0
C7 C6 H6 119.0
C2 C7 C6 122.0(3)
C2 C7 H7 119.0
C6 C7 H7 119.0
C13 C8 C9 116.6(3)
C13 C8 C5 122.4(3)
C9 C8 C5 121.0(3)
C8 C9 C10 121.2(4)
C8 C9 H9 119.4
C10 C9 H9 119.4
C11 C10 C9 120.7(4)
C11 C10 H10 119.7
C9 C10 H10 119.7
C10 C11 C12 119.5(3)
C10 C11 H11 120.2
C12 C11 H11 120.2
C11 C12 C13 119.7(4)
C11 C12 H12 120.1
C13 C12 H12 120.1
C12 C13 C8 122.2(4)
C12 C13 H13 118.9
C8 C13 H13 118.9
C1 C14 C15 124.4(3)
C1 C14 C18 125.6(3)
C15 C14 C18 110.0(3)
C14 C15 C16 104.5(4)
C14 C15 C16' 103.9(4)
C16 C15 C16' 32.8(4)
C14 C15 H15A 110.7
C16 C15 H15A 111.0
C16' C15 H15A 81.3
C14 C15 H15B 110.9
C16 C15 H15B 110.9
C16' C15 H15B 136.4
H15A C15 H15B 108.9
C17 C16 C15 107.8(5)
C17 C16 H16A 110.1
C15 C16 H16A 110.1
C17 C16 H16B 110.1
C15 C16 H16B 110.1
H16A C16 H16B 108.5
C16 C17 C18 101.7(6)
C16 C17 H17A 111.4
C18 C17 H17A 111.4
C16 C17 H17B 111.4
C18 C17 H17B 111.4
H17A C17 H17B 109.3
C17' C16' C15 108.9(7)
C17' C16' H16C 109.9
C15 C16' H16C 109.9
C17' C16' H16D 109.9
C15 C16' H16D 109.9
H16C C16' H16D 108.3
C16' C17' C18 96.8(8)
C16' C17' H17C 112.4
C18 C17' H17C 112.4
C16' C17' H17D 112.4
C18 C17' H17D 112.4
H17C C17' H17D 110.0
C23' C18 C19 119.1(7)
C23' C18 C14 124.5(8)
C19 C18 C14 116.4(5)
C23' C18 C23 42.8(6)
C19 C18 C23 112.8(5)
C14 C18 C23 110.6(4)
C23' C18 C17 57.9(6)
C19 C18 C17 117.4(5)
C14 C18 C17 98.8(4)
C23 C18 C17 98.9(5)
C23' C18 C19' 114.3(7)
C19 C18 C19' 37.3(4)
C14 C18 C19' 107.2(4)
C23 C18 C19' 85.1(4)
C17 C18 C19' 150.4(5)
C23' C18 C17' 116.9(7)
C19 C18 C17' 53.6(5)
C14 C18 C17' 97.7(5)
C23 C18 C17' 151.5(5)
C17 C18 C17' 72.6(5)
C19' C18 C17' 89.9(6)
C18 C19 C20 116.0(6)
C18 C19 H19A 108.3
C20 C19 H19A 108.3
C18 C19 H19B 108.3
C20 C19 H19B 108.3
H19A C19 H19B 107.4
C21 C20 C19 108.5(6)
C21 C20 H20A 110.0
C19 C20 H20A 110.0
C21 C20 H20B 110.0
C19 C20 H20B 110.0
H20A C20 H20B 108.4
C22 C21 C20 112.1(6)
C22 C21 H21A 109.2
C20 C21 H21A 109.2
C22 C21 H21B 109.2
C20 C21 H21B 109.2
H21A C21 H21B 107.9
C23 C22 C21 121.8(7)
C23 C22 H22 119.1
C21 C22 H22 119.1
C22 C23 C18 120.1(6)
C22 C23 H23 119.9
C18 C23 H23 119.9
C20' C19' C18 115.8(8)
C20' C19' H19' 122.1
C18 C19' H19' 122.1
C19' C20' C21' 121.3(10)
C19' C20' H20' 119.4
C21' C20' H20' 119.4
C20' C21' C22' 113.1(9)
C20' C21' H21C 108.9
C22' C21' H21C 108.9
C20' C21' H21D 108.9
C22' C21' H21D 108.9
H21C C21' H21D 107.8
C21' C22' C23' 109.2(10)
C21' C22' H22A 109.8
C23' C22' H22A 109.8
C21' C22' H22B 109.8
C23' C22' H22B 109.8
H22A C22' H22B 108.3
C18 C23' C22' 119.6(10)
C18 C23' H23A 107.4
C22' C23' H23A 107.4
C18 C23' H23B 107.4
C22' C23' H23B 107.4
H23A C23' H23B 106.9

loop_
_geom_bond_atom_site_label_1
_geom_bond_atom_site_label_2
_geom_bond_distance
C1 C14 1.320(5)
C1 C2 1.486(4)
C1 Cl1 1.769(3)
C2 C3 1.362(5)
C2 C7 1.368(5)
C3 C4 1.376(5)
C3 H3 0.9500
C4 C5 1.366(5)
C4 H4 0.9500
C5 C6 1.372(5)
C5 C8 1.492(4)
C6 C7 1.377(5)
C6 H6 0.9500
C7 H7 0.9500
C8 C13 1.384(5)
C8 C9 1.385(5)
C9 C10 1.386(5)
C9 H9 0.9500
C10 C11 1.359(5)
C10 H10 0.9500
C11 C12 1.368(6)
C11 H11 0.9500
C12 C13 1.381(5)
C12 H12 0.9500
C13 H13 0.9500
C14 C15 1.516(5)
C14 C18 1.531(5)
C15 C16 1.546(8)
C15 C16' 1.630(11)
C15 H15A 0.9900
C15 H15B 0.9900
C16 C17 1.489(10)
C16 H16A 0.9900
C16 H16B 0.9900
C17 C18 1.658(8)
C17 H17A 0.9900
C17 H17B 0.9900
C16' C17' 1.555(15)
C16' H16C 0.9900
C16' H16D 0.9900
C17' C18 1.796(12)
C17' H17C 0.9900
C17' H17D 0.9900
C18 C23' 1.197(11)
C18 C19 1.318(8)
C18 C23 1.651(8)
C18 C19' 1.763(10)
C19 C20 1.532(9)
C19 H19A 0.9900
C19 H19B 0.9900
C20 C21 1.524(9)
C20 H20A 0.9900
C20 H20B 0.9900
C21 C22 1.488(10)
C21 H21A 0.9900
C21 H21B 0.9900
C22 C23 1.329(8)
C22 H22 0.9500
C23 H23 0.9500
C19' C20' 1.332(8)
C19' H19' 0.9500
C20' C21' 1.494(16)
C20' H20' 0.9500
C21' C22' 1.498(15)
C21' H21C 0.9900
C21' H21D 0.9900
C22' C23' 1.530(16)
C22' H22A 0.9900
C22' H22B 0.9900
C23' H23A 0.9900
C23' H23B 0.9900
